data_1553030
loop_
_publ_author_name
'Cao, Yanchun'
'Zhang, Yanlu'
'Zhang, Lei'
'Zhang, Dan'
'Leng, Xuebing'
'Huang, Zheng'

_publ_section_title
;
 Selective synthesis of secondary benzylic (Z)-allylboronates by
 Fe-catalyzed 1,4-hydroboration of 1-aryl-substituted 1,3-dienes
;
_journal_issue 9
_journal_name_full 'Org. Chem. Front.'
_journal_page_first 1101
_journal_paper_doi 10.1039/C4QO00206G
_journal_volume 1
_journal_year 2014
_chemical_formula_sum 'C32 H35 Cl2 Fe N2 P'
_chemical_formula_weight 605.34
_space_group_IT_number 14
_space_group_name_Hall '-P 2ybc'
_space_group_name_H-M_alt 'P 1 21/c 1'
_symmetry_cell_setting monoclinic
_symmetry_space_group_name_H-M 'P 1 21/c 1'
_atom_sites_solution_hydrogens geom
_atom_sites_solution_primary direct
_atom_sites_solution_secondary difmap
_audit_creation_method SHELXL-97
_cell_angle_alpha 90.00
_cell_angle_beta 98.210(2)
_cell_angle_gamma 90.00
_cell_formula_units_Z 4
_cell_length_a 12.5511(10)
_cell_length_b 14.2462(12)
_cell_length_c 17.4859(14)
_cell_measurement_reflns_used 8627
_cell_measurement_temperature 140(2)
_cell_measurement_theta_max 31.28
_cell_measurement_theta_min 2.36
_cell_volume 3094.5(4)
_computing_cell_refinement 'Bruker SAINT'
_computing_data_collection 'Bruker APEX2'
_computing_data_reduction 'Bruker SAINT'
_computing_molecular_graphics 'Bruker SHELXTL'
_computing_publication_material 'Bruker SHELXTL'
_computing_structure_refinement 'SHELXL-97 (Sheldrick, 2008)'
_computing_structure_solution 'SHELXS-97 (Sheldrick, 2008)'
_diffrn_ambient_temperature 140(2)
_diffrn_measured_fraction_theta_full 0.997
_diffrn_measured_fraction_theta_max 0.997
_diffrn_measurement_device_type 'Bruker APEX-II CCD'
_diffrn_measurement_method '\f and \w scans'
_diffrn_radiation_monochromator graphite
_diffrn_radiation_source 'fine-focus sealed tube'
_diffrn_radiation_type MoK\a
_diffrn_radiation_wavelength 0.71073
_diffrn_reflns_av_R_equivalents 0.0373
_diffrn_reflns_av_sigmaI/netI 0.0429
_diffrn_reflns_limit_h_max 18
_diffrn_reflns_limit_h_min -13
_diffrn_reflns_limit_k_max 20
_diffrn_reflns_limit_k_min -20
_diffrn_reflns_limit_l_max 24
_diffrn_reflns_limit_l_min -25
_diffrn_reflns_number 31842
_diffrn_reflns_theta_full 31.31
_diffrn_reflns_theta_max 31.31
_diffrn_reflns_theta_min 1.64
_exptl_absorpt_coefficient_mu 0.735
_exptl_absorpt_correction_T_max 0.9436
_exptl_absorpt_correction_T_min 0.8319
_exptl_absorpt_correction_type multi-scan
_exptl_absorpt_process_details sadabs
_exptl_crystal_colour red
_exptl_crystal_density_diffrn 1.299
_exptl_crystal_density_method 'not measured'
_exptl_crystal_description block
_exptl_crystal_F_000 1264
_exptl_crystal_size_max 0.26
_exptl_crystal_size_mid 0.16
_exptl_crystal_size_min 0.08
_refine_diff_density_max 0.437
_refine_diff_density_min -0.268
_refine_diff_density_rms 0.063
_refine_ls_extinction_method none
_refine_ls_goodness_of_fit_ref 1.082
_refine_ls_hydrogen_treatment constr
_refine_ls_matrix_type full
_refine_ls_number_parameters 348
_refine_ls_number_reflns 10097
_refine_ls_number_restraints 0
_refine_ls_restrained_S_all 1.082
_refine_ls_R_factor_all 0.0546
_refine_ls_R_factor_gt 0.0342
_refine_ls_shift/su_max 0.001
_refine_ls_shift/su_mean 0.000
_refine_ls_structure_factor_coef Fsqd
_refine_ls_weighting_details 'calc w=1/[\s^2^(Fo^2^)+(0.0449P)^2^+0.0000P] where P=(Fo^2^+2Fc^2^)/3'
_refine_ls_weighting_scheme calc
_refine_ls_wR_factor_gt 0.0842
_refine_ls_wR_factor_ref 0.0926
_reflns_number_gt 7713
_reflns_number_total 10097
_reflns_threshold_expression >2sigma(I)
_cod_data_source_file c4qo00206g2.cif
_cod_data_source_block mo_dm13175_0m
_cod_depositor_comments
;
The following automatic conversions were performed:

data item '_symmetry_cell_setting' value 'Monoclinic' was changed to
'monoclinic' in accordance with the
/home/saulius/struct/COD-crude-data/automatic-downloads/DataCite-retrospective/RSC/depositions/lib/dictionaries/cif_core.dic
dictionary named 'cif_core.dic' version 2.4.2 last updated on
2011-04-26.

Automatic conversion script
Id: cif_fix_values 6909 2019-04-08 15:41:33Z antanas 
;
_cod_original_sg_symbol_H-M P2(1)/c
_cod_database_code 1553030

loop_
_symmetry_equiv_pos_as_xyz
'x, y, z'
'-x, y+1/2, -z+1/2'
'-x, -y, -z'
'x, -y-1/2, z-1/2'

loop_
_atom_site_label
_atom_site_type_symbol
_atom_site_fract_x
_atom_site_fract_y
_atom_site_fract_z
_atom_site_U_iso_or_equiv
_atom_site_adp_type
_atom_site_occupancy
_atom_site_symmetry_multiplicity
_atom_site_calc_flag
_atom_site_refinement_flags
Fe1 Fe 0.256294(16) 0.235190(14) 0.058645(11) 0.01810(5) Uani 1 1 d .
Cl1 Cl 0.37610(3) 0.28885(3) -0.01344(2) 0.03116(9) Uani 1 1 d .
Cl2 Cl 0.08988(3) 0.19723(3) 0.00227(2) 0.03509(10) Uani 1 1 d .
N1 N 0.22118(9) 0.30757(8) 0.15731(6) 0.0175(2) Uani 1 1 d .
N2 N 0.32332(9) 0.14716(7) 0.14952(6) 0.0144(2) Uani 1 1 d .
P1 P 0.21200(3) 0.00887(2) 0.275793(19) 0.01705(7) Uani 1 1 d .
C1 C 0.14993(16) 0.44238(11) 0.08163(10) 0.0352(4) Uani 1 1 d .
H1A H 0.2147 0.4414 0.0562 0.053 Uiso 1 1 calc R
H1B H 0.1304 0.5075 0.0910 0.053 Uiso 1 1 calc R
H1C H 0.0906 0.4118 0.0483 0.053 Uiso 1 1 calc R
C2 C 0.17161(12) 0.39121(10) 0.15681(8) 0.0218(3) Uani 1 1 d .
C3 C 0.13970(12) 0.42686(10) 0.22450(9) 0.0243(3) Uani 1 1 d .
H3 H 0.1053 0.4863 0.2239 0.029 Uiso 1 1 calc R
C4 C 0.15813(12) 0.37596(10) 0.29193(8) 0.0237(3) Uani 1 1 d .
H4 H 0.1357 0.3997 0.3378 0.028 Uiso 1 1 calc R
C5 C 0.20996(11) 0.28923(10) 0.29245(8) 0.0197(3) Uani 1 1 d .
H5 H 0.2242 0.2532 0.3385 0.024 Uiso 1 1 calc R
C6 C 0.24008(11) 0.25709(9) 0.22369(7) 0.0154(2) Uani 1 1 d .
C7 C 0.29720(10) 0.16626(9) 0.21687(7) 0.0142(2) Uani 1 1 d .
C8 C 0.31864(11) 0.10249(9) 0.28522(7) 0.0168(2) Uani 1 1 d .
H8A H 0.3170 0.1386 0.3334 0.020 Uiso 1 1 calc R
H8B H 0.3907 0.0735 0.2873 0.020 Uiso 1 1 calc R
C9 C 0.39461(11) 0.06890(9) 0.14132(7) 0.0161(2) Uani 1 1 d .
C10 C 0.35431(12) -0.01221(9) 0.10144(8) 0.0198(3) Uani 1 1 d .
C11 C 0.42751(14) -0.08439(11) 0.09329(10) 0.0305(3) Uani 1 1 d .
H11 H 0.4027 -0.1400 0.0665 0.037 Uiso 1 1 calc R
C12 C 0.53486(14) -0.07648(12) 0.12330(11) 0.0364(4) Uani 1 1 d .
H12 H 0.5828 -0.1270 0.1182 0.044 Uiso 1 1 calc R
C13 C 0.57273(13) 0.00474(12) 0.16079(10) 0.0305(3) Uani 1 1 d .
H13 H 0.6470 0.0096 0.1807 0.037 Uiso 1 1 calc R
C14 C 0.50438(11) 0.07995(10) 0.17006(8) 0.0207(3) Uani 1 1 d .
C15 C 0.55126(12) 0.17047(11) 0.20641(9) 0.0272(3) Uani 1 1 d .
H15 H 0.4899 0.2132 0.2127 0.033 Uiso 1 1 calc R
C16 C 0.61707(16) 0.15601(16) 0.28635(10) 0.0462(5) Uani 1 1 d .
H16A H 0.5716 0.1270 0.3209 0.069 Uiso 1 1 calc R
H16B H 0.6432 0.2168 0.3075 0.069 Uiso 1 1 calc R
H16C H 0.6785 0.1150 0.2818 0.069 Uiso 1 1 calc R
C17 C 0.62030(17) 0.21913(14) 0.15271(11) 0.0418(4) Uani 1 1 d .
H17A H 0.6822 0.1794 0.1465 0.063 Uiso 1 1 calc R
H17B H 0.6458 0.2795 0.1751 0.063 Uiso 1 1 calc R
H17C H 0.5771 0.2296 0.1022 0.063 Uiso 1 1 calc R
C18 C 0.23803(12) -0.02154(10) 0.06491(8) 0.0218(3) Uani 1 1 d .
H18 H 0.1966 0.0313 0.0842 0.026 Uiso 1 1 calc R
C19 C 0.18616(15) -0.11384(11) 0.08554(10) 0.0337(4) Uani 1 1 d .
H19A H 0.2197 -0.1664 0.0618 0.050 Uiso 1 1 calc R
H19B H 0.1089 -0.1124 0.0662 0.050 Uiso 1 1 calc R
H19C H 0.1967 -0.1217 0.1418 0.050 Uiso 1 1 calc R
C20 C 0.22906(16) -0.01254(13) -0.02323(9) 0.0362(4) Uani 1 1 d .
H20A H 0.2606 0.0472 -0.0363 0.054 Uiso 1 1 calc R
H20B H 0.1531 -0.0146 -0.0460 0.054 Uiso 1 1 calc R
H20C H 0.2677 -0.0645 -0.0436 0.054 Uiso 1 1 calc R
C21 C 0.09128(11) 0.08117(9) 0.27591(7) 0.0172(2) Uani 1 1 d .
C22 C 0.03390(12) 0.10259(10) 0.20310(8) 0.0211(3) Uani 1 1 d .
H22 H 0.0552 0.0755 0.1580 0.025 Uiso 1 1 calc R
C23 C -0.05371(12) 0.16304(11) 0.19646(9) 0.0266(3) Uani 1 1 d .
H23 H -0.0912 0.1782 0.1469 0.032 Uiso 1 1 calc R
C24 C -0.08643(12) 0.20131(11) 0.26230(9) 0.0275(3) Uani 1 1 d .
H24 H -0.1463 0.2427 0.2578 0.033 Uiso 1 1 calc R
C25 C -0.03165(12) 0.17915(10) 0.33467(9) 0.0252(3) Uani 1 1 d .
H25 H -0.0549 0.2047 0.3797 0.030 Uiso 1 1 calc R
C26 C 0.05692(12) 0.11983(10) 0.34163(8) 0.0208(3) Uani 1 1 d .
H26 H 0.0944 0.1054 0.3914 0.025 Uiso 1 1 calc R
C27 C 0.23390(11) -0.04282(9) 0.37229(7) 0.0183(3) Uani 1 1 d .
C28 C 0.15345(12) -0.10271(10) 0.39230(8) 0.0233(3) Uani 1 1 d .
H28 H 0.0873 -0.1084 0.3587 0.028 Uiso 1 1 calc R
C29 C 0.16943(14) -0.15362(10) 0.46049(9) 0.0283(3) Uani 1 1 d .
H29 H 0.1141 -0.1933 0.4738 0.034 Uiso 1 1 calc R
C30 C 0.26619(15) -0.14646(10) 0.50924(9) 0.0297(3) Uani 1 1 d .
H30 H 0.2773 -0.1815 0.5559 0.036 Uiso 1 1 calc R
C31 C 0.34649(14) -0.08860(11) 0.49012(9) 0.0300(3) Uani 1 1 d .
H31 H 0.4131 -0.0843 0.5234 0.036 Uiso 1 1 calc R
C32 C 0.32989(12) -0.03651(10) 0.42206(8) 0.0245(3) Uani 1 1 d .
H32 H 0.3851 0.0039 0.4096 0.029 Uiso 1 1 calc R

loop_
_atom_site_aniso_label
_atom_site_aniso_U_11
_atom_site_aniso_U_22
_atom_site_aniso_U_33
_atom_site_aniso_U_23
_atom_site_aniso_U_13
_atom_site_aniso_U_12
Fe1 0.02006(11) 0.02000(10) 0.01408(9) 0.00235(7) 0.00183(7) 0.00233(8)
Cl1 0.0351(2) 0.0357(2) 0.02471(17) 0.00711(14) 0.01132(15) -0.00196(16)
Cl2 0.0262(2) 0.0384(2) 0.0364(2) 0.00230(17) -0.01045(16) 0.00167(16)
N1 0.0174(6) 0.0161(5) 0.0193(5) 0.0020(4) 0.0036(4) 0.0022(4)
N2 0.0136(5) 0.0137(5) 0.0159(5) -0.0002(4) 0.0021(4) 0.0003(4)
P1 0.01915(17) 0.01656(15) 0.01545(15) 0.00061(12) 0.00246(12) -0.00016(13)
C1 0.0462(11) 0.0268(8) 0.0353(8) 0.0132(7) 0.0149(8) 0.0172(7)
C2 0.0218(7) 0.0179(6) 0.0259(7) 0.0020(5) 0.0047(6) 0.0025(5)
C3 0.0233(7) 0.0177(6) 0.0322(7) -0.0032(5) 0.0046(6) 0.0041(5)
C4 0.0229(7) 0.0248(7) 0.0235(7) -0.0093(5) 0.0033(6) 0.0012(6)
C5 0.0200(7) 0.0215(6) 0.0172(6) -0.0038(5) 0.0014(5) -0.0005(5)
C6 0.0135(6) 0.0153(6) 0.0172(6) -0.0010(4) 0.0018(5) -0.0008(5)
C7 0.0125(6) 0.0148(5) 0.0149(5) 0.0003(4) 0.0007(4) -0.0015(4)
C8 0.0168(6) 0.0193(6) 0.0144(6) 0.0022(5) 0.0022(5) 0.0003(5)
C9 0.0165(6) 0.0179(6) 0.0146(5) 0.0008(4) 0.0042(5) 0.0024(5)
C10 0.0209(7) 0.0183(6) 0.0212(6) -0.0009(5) 0.0060(5) 0.0011(5)
C11 0.0304(9) 0.0234(7) 0.0387(8) -0.0076(6) 0.0079(7) 0.0043(6)
C12 0.0295(9) 0.0291(8) 0.0518(10) -0.0040(7) 0.0098(8) 0.0131(7)
C13 0.0177(7) 0.0372(9) 0.0367(8) 0.0003(7) 0.0043(6) 0.0077(6)
C14 0.0153(6) 0.0265(7) 0.0206(6) 0.0003(5) 0.0035(5) 0.0016(5)
C15 0.0158(7) 0.0320(8) 0.0330(8) -0.0053(6) 0.0006(6) -0.0018(6)
C16 0.0403(11) 0.0687(13) 0.0276(9) -0.0011(8) -0.0013(8) -0.0225(10)
C17 0.0431(11) 0.0420(10) 0.0375(10) 0.0085(8) -0.0034(8) -0.0152(8)
C18 0.0241(7) 0.0197(6) 0.0215(6) -0.0044(5) 0.0033(5) -0.0007(5)
C19 0.0367(10) 0.0248(8) 0.0391(9) -0.0073(7) 0.0043(7) -0.0094(7)
C20 0.0416(10) 0.0448(10) 0.0214(7) -0.0048(7) 0.0017(7) 0.0027(8)
C21 0.0175(6) 0.0163(6) 0.0178(6) 0.0013(5) 0.0029(5) -0.0027(5)
C22 0.0197(7) 0.0251(7) 0.0182(6) 0.0033(5) 0.0016(5) -0.0017(5)
C23 0.0212(7) 0.0305(8) 0.0262(7) 0.0063(6) -0.0027(6) 0.0006(6)
C24 0.0184(7) 0.0253(7) 0.0382(8) 0.0011(6) 0.0018(6) 0.0025(6)
C25 0.0216(7) 0.0253(7) 0.0294(7) -0.0049(6) 0.0061(6) -0.0008(6)
C26 0.0210(7) 0.0223(6) 0.0187(6) -0.0001(5) 0.0019(5) -0.0021(5)
C27 0.0223(7) 0.0153(6) 0.0174(6) 0.0017(5) 0.0036(5) 0.0030(5)
C28 0.0253(8) 0.0223(7) 0.0219(7) 0.0024(5) 0.0021(6) -0.0022(6)
C29 0.0391(9) 0.0204(7) 0.0267(7) 0.0036(6) 0.0091(7) -0.0052(6)
C30 0.0464(10) 0.0212(7) 0.0200(7) 0.0057(5) 0.0001(7) -0.0002(7)
C31 0.0343(9) 0.0275(7) 0.0253(7) 0.0058(6) -0.0055(6) 0.0012(7)
C32 0.0251(8) 0.0230(7) 0.0246(7) 0.0044(5) 0.0006(6) -0.0009(6)

loop_
_atom_type_symbol
_atom_type_description
_atom_type_scat_dispersion_real
_atom_type_scat_dispersion_imag
_atom_type_scat_source
C C 0.0033 0.0016 'International Tables Vol C Tables 4.2.6.8 and 6.1.1.4'
H H 0.0000 0.0000 'International Tables Vol C Tables 4.2.6.8 and 6.1.1.4'
N N 0.0061 0.0033 'International Tables Vol C Tables 4.2.6.8 and 6.1.1.4'
P P 0.1023 0.0942 'International Tables Vol C Tables 4.2.6.8 and 6.1.1.4'
Cl Cl 0.1484 0.1585 'International Tables Vol C Tables 4.2.6.8 and 6.1.1.4'
Fe Fe 0.3463 0.8444 'International Tables Vol C Tables 4.2.6.8 and 6.1.1.4'

loop_
_geom_angle_atom_site_label_1
_geom_angle_atom_site_label_2
_geom_angle_atom_site_label_3
_geom_angle
N2 Fe1 N1 77.37(4)
N2 Fe1 Cl1 113.71(3)
N1 Fe1 Cl1 122.07(3)
N2 Fe1 Cl2 115.77(3)
N1 Fe1 Cl2 100.77(4)
Cl1 Fe1 Cl2 119.636(18)
C2 N1 C6 119.98(11)
C2 N1 Fe1 125.36(9)
C6 N1 Fe1 114.14(8)
C7 N2 C9 119.43(11)
C7 N2 Fe1 115.83(9)
C9 N2 Fe1 124.74(8)
C27 P1 C21 103.95(6)
C27 P1 C8 101.17(6)
C21 P1 C8 100.35(6)
C2 C1 H1A 109.5
C2 C1 H1B 109.5
H1A C1 H1B 109.5
C2 C1 H1C 109.5
H1A C1 H1C 109.5
H1B C1 H1C 109.5
N1 C2 C3 120.33(13)
N1 C2 C1 117.68(12)
C3 C2 C1 121.97(13)
C4 C3 C2 120.05(13)
C4 C3 H3 120.0
C2 C3 H3 120.0
C3 C4 C5 119.57(13)
C3 C4 H4 120.2
C5 C4 H4 120.2
C6 C5 C4 118.07(13)
C6 C5 H5 121.0
C4 C5 H5 121.0
N1 C6 C5 121.99(12)
N1 C6 C7 114.74(11)
C5 C6 C7 123.26(12)
N2 C7 C6 116.20(11)
N2 C7 C8 123.99(11)
C6 C7 C8 119.79(11)
C7 C8 P1 108.45(9)
C7 C8 H8A 110.0
P1 C8 H8A 110.0
C7 C8 H8B 110.0
P1 C8 H8B 110.0
H8A C8 H8B 108.4
C10 C9 C14 122.28(12)
C10 C9 N2 119.85(12)
C14 C9 N2 117.75(11)
C11 C10 C9 117.35(14)
C11 C10 C18 120.01(13)
C9 C10 C18 122.59(12)
C12 C11 C10 121.40(15)
C12 C11 H11 119.3
C10 C11 H11 119.3
C11 C12 C13 120.05(14)
C11 C12 H12 120.0
C13 C12 H12 120.0
C12 C13 C14 121.51(15)
C12 C13 H13 119.2
C14 C13 H13 119.2
C13 C14 C9 117.34(13)
C13 C14 C15 119.50(13)
C9 C14 C15 123.08(12)
C14 C15 C17 110.31(13)
C14 C15 C16 113.19(14)
C17 C15 C16 109.98(14)
C14 C15 H15 107.7
C17 C15 H15 107.7
C16 C15 H15 107.7
C15 C16 H16A 109.5
C15 C16 H16B 109.5
H16A C16 H16B 109.5
C15 C16 H16C 109.5
H16A C16 H16C 109.5
H16B C16 H16C 109.5
C15 C17 H17A 109.5
C15 C17 H17B 109.5
H17A C17 H17B 109.5
C15 C17 H17C 109.5
H17A C17 H17C 109.5
H17B C17 H17C 109.5
C10 C18 C19 113.11(13)
C10 C18 C20 110.16(12)
C19 C18 C20 109.59(13)
C10 C18 H18 107.9
C19 C18 H18 107.9
C20 C18 H18 107.9
C18 C19 H19A 109.5
C18 C19 H19B 109.5
H19A C19 H19B 109.5
C18 C19 H19C 109.5
H19A C19 H19C 109.5
H19B C19 H19C 109.5
C18 C20 H20A 109.5
C18 C20 H20B 109.5
H20A C20 H20B 109.5
C18 C20 H20C 109.5
H20A C20 H20C 109.5
H20B C20 H20C 109.5
C26 C21 C22 118.80(13)
C26 C21 P1 125.10(11)
C22 C21 P1 116.00(10)
C23 C22 C21 120.55(13)
C23 C22 H22 119.7
C21 C22 H22 119.7
C24 C23 C22 119.93(14)
C24 C23 H23 120.0
C22 C23 H23 120.0
C25 C24 C23 120.03(14)
C25 C24 H24 120.0
C23 C24 H24 120.0
C24 C25 C26 120.32(14)
C24 C25 H25 119.8
C26 C25 H25 119.8
C25 C26 C21 120.36(13)
C25 C26 H26 119.8
C21 C26 H26 119.8
C32 C27 C28 118.36(12)
C32 C27 P1 123.88(11)
C28 C27 P1 117.18(11)
C29 C28 C27 120.78(14)
C29 C28 H28 119.6
C27 C28 H28 119.6
C30 C29 C28 119.86(14)
C30 C29 H29 120.1
C28 C29 H29 120.1
C31 C30 C29 120.12(14)
C31 C30 H30 119.9
C29 C30 H30 119.9
C30 C31 C32 120.01(15)
C30 C31 H31 120.0
C32 C31 H31 120.0
C27 C32 C31 120.87(14)
C27 C32 H32 119.6
C31 C32 H32 119.6

loop_
_geom_bond_atom_site_label_1
_geom_bond_atom_site_label_2
_geom_bond_distance
Fe1 N2 2.1032(11)
Fe1 N1 2.1098(11)
Fe1 Cl1 2.2306(4)
Fe1 Cl2 2.2447(5)
N1 C2 1.3436(17)
N1 C6 1.3572(17)
N2 C7 1.2957(16)
N2 C9 1.4495(16)
P1 C27 1.8254(13)
P1 C21 1.8324(14)
P1 C8 1.8800(14)
C1 C2 1.494(2)
C1 H1A 0.9800
C1 H1B 0.9800
C1 H1C 0.9800
C2 C3 1.398(2)
C3 C4 1.375(2)
C3 H3 0.9500
C4 C5 1.396(2)
C4 H4 0.9500
C5 C6 1.3886(18)
C5 H5 0.9500
C6 C7 1.4922(17)
C7 C8 1.4948(17)
C8 H8A 0.9900
C8 H8B 0.9900
C9 C10 1.4059(19)
C9 C14 1.4064(19)
C10 C11 1.400(2)
C10 C18 1.513(2)
C11 C12 1.379(2)
C11 H11 0.9500
C12 C13 1.380(2)
C12 H12 0.9500
C13 C14 1.396(2)
C13 H13 0.9500
C14 C15 1.519(2)
C15 C17 1.532(2)
C15 C16 1.533(2)
C15 H15 1.0000
C16 H16A 0.9800
C16 H16B 0.9800
C16 H16C 0.9800
C17 H17A 0.9800
C17 H17B 0.9800
C17 H17C 0.9800
C18 C19 1.533(2)
C18 C20 1.535(2)
C18 H18 1.0000
C19 H19A 0.9800
C19 H19B 0.9800
C19 H19C 0.9800
C20 H20A 0.9800
C20 H20B 0.9800
C20 H20C 0.9800
C21 C26 1.3970(18)
C21 C22 1.4039(19)
C22 C23 1.388(2)
C22 H22 0.9500
C23 C24 1.388(2)
C23 H23 0.9500
C24 C25 1.388(2)
C24 H24 0.9500
C25 C26 1.388(2)
C25 H25 0.9500
C26 H26 0.9500
C27 C32 1.385(2)
C27 C28 1.4040(19)
C28 C29 1.386(2)
C28 H28 0.9500
C29 C30 1.384(2)
C29 H29 0.9500
C30 C31 1.380(2)
C30 H30 0.9500
C31 C32 1.393(2)
C31 H31 0.9500
C32 H32 0.9500

loop_
_geom_torsion_atom_site_label_1
_geom_torsion_atom_site_label_2
_geom_torsion_atom_site_label_3
_geom_torsion_atom_site_label_4
_geom_torsion
N2 Fe1 N1 C2 177.59(12)
Cl1 Fe1 N1 C2 67.36(12)
Cl2 Fe1 N1 C2 -68.14(12)
N2 Fe1 N1 C6 -10.75(9)
Cl1 Fe1 N1 C6 -120.98(9)
Cl2 Fe1 N1 C6 103.52(9)
N1 Fe1 N2 C7 11.66(9)
Cl1 Fe1 N2 C7 131.39(9)
Cl2 Fe1 N2 C7 -84.34(9)
N1 Fe1 N2 C9 -168.39(11)
Cl1 Fe1 N2 C9 -48.66(10)
Cl2 Fe1 N2 C9 95.61(10)
C6 N1 C2 C3 0.3(2)
Fe1 N1 C2 C3 171.48(11)
C6 N1 C2 C1 -178.20(14)
Fe1 N1 C2 C1 -7.0(2)
N1 C2 C3 C4 -0.6(2)
C1 C2 C3 C4 177.84(15)
C2 C3 C4 C5 0.8(2)
C3 C4 C5 C6 -0.7(2)
C2 N1 C6 C5 -0.2(2)
Fe1 N1 C6 C5 -172.37(10)
C2 N1 C6 C7 -179.05(12)
Fe1 N1 C6 C7 8.80(14)
C4 C5 C6 N1 0.4(2)
C4 C5 C6 C7 179.17(13)
C9 N2 C7 C6 169.48(11)
Fe1 N2 C7 C6 -10.57(14)
C9 N2 C7 C8 -12.01(19)
Fe1 N2 C7 C8 167.94(10)
N1 C6 C7 N2 1.08(17)
C5 C6 C7 N2 -177.74(12)
N1 C6 C7 C8 -177.50(11)
C5 C6 C7 C8 3.68(19)
N2 C7 C8 P1 -80.02(14)
C6 C7 C8 P1 98.44(12)
C27 P1 C8 C7 -167.63(9)
C21 P1 C8 C7 -61.02(9)
C7 N2 C9 C10 110.06(14)
Fe1 N2 C9 C10 -69.88(14)
C7 N2 C9 C14 -73.80(15)
Fe1 N2 C9 C14 106.26(12)
C14 C9 C10 C11 2.1(2)
N2 C9 C10 C11 178.10(12)
C14 C9 C10 C18 -175.08(12)
N2 C9 C10 C18 0.88(19)
C9 C10 C11 C12 0.2(2)
C18 C10 C11 C12 177.45(15)
C10 C11 C12 C13 -1.5(3)
C11 C12 C13 C14 0.7(3)
C12 C13 C14 C9 1.5(2)
C12 C13 C14 C15 -175.48(15)
C10 C9 C14 C13 -3.0(2)
N2 C9 C14 C13 -179.00(12)
C10 C9 C14 C15 173.94(13)
N2 C9 C14 C15 -2.10(19)
C13 C14 C15 C17 68.02(18)
C9 C14 C15 C17 -108.81(16)
C13 C14 C15 C16 -55.67(19)
C9 C14 C15 C16 127.50(15)
C11 C10 C18 C19 51.53(18)
C9 C10 C18 C19 -131.32(14)
C11 C10 C18 C20 -71.48(17)
C9 C10 C18 C20 105.66(15)
C27 P1 C21 C26 25.53(13)
C8 P1 C21 C26 -78.85(12)
C27 P1 C21 C22 -158.27(10)
C8 P1 C21 C22 97.35(11)
C26 C21 C22 C23 1.6(2)
P1 C21 C22 C23 -174.82(11)
C21 C22 C23 C24 -1.3(2)
C22 C23 C24 C25 0.0(2)
C23 C24 C25 C26 0.9(2)
C24 C25 C26 C21 -0.6(2)
C22 C21 C26 C25 -0.7(2)
P1 C21 C26 C25 175.38(11)
C21 P1 C27 C32 -126.02(12)
C8 P1 C27 C32 -22.27(13)
C21 P1 C27 C28 62.92(12)
C8 P1 C27 C28 166.67(11)
C32 C27 C28 C29 0.5(2)
P1 C27 C28 C29 172.12(11)
C27 C28 C29 C30 -0.8(2)
C28 C29 C30 C31 0.2(2)
C29 C30 C31 C32 0.7(2)
C28 C27 C32 C31 0.3(2)
P1 C27 C32 C31 -170.67(12)
C30 C31 C32 C27 -0.9(2)
